data_7103168
loop_
_publ_author_name
'Tian, Guo-Qiang'
'Yuan, Zhi-Liang'
'Zhu, Zhi-Bin'
'Shi, Min'

_publ_section_title
;
 Palladium(II)-catalyzed ring enlargement of
 2-(arylmethylene)cyclopropylcarbinols: strong effect of substituent
 electronic nature on the reaction pathway.
;
_journal_issue 23
_journal_name_full 'Chemical communications (Cambridge, England)'
_journal_page_first 2668
_journal_page_last 2670
_journal_paper_doi 10.1039/b804932g
_journal_year 2008
_chemical_absolute_configuration unk
_chemical_formula_sum 'C11 H10 Br2 O'
_chemical_formula_weight 318.01
_chemical_name_systematic
;
?
;
_space_group_IT_number 33
_symmetry_cell_setting orthorhombic
_symmetry_space_group_name_Hall 'P 2c -2n'
_symmetry_space_group_name_H-M 'P n a 21'
_atom_sites_solution_hydrogens geom
_atom_sites_solution_primary direct
_atom_sites_solution_secondary difmap
_audit_creation_method SHELXL-97
_cell_angle_alpha 90.00
_cell_angle_beta 90.00
_cell_angle_gamma 90.00
_cell_formula_units_Z 8
_cell_length_a 6.0931(9)
_cell_length_b 13.8466(19)
_cell_length_c 26.311(4)
_cell_measurement_reflns_used 1562
_cell_measurement_temperature 293(2)
_cell_measurement_theta_max 40.351
_cell_measurement_theta_min 5.498
_cell_volume 2219.8(5)
_computing_cell_refinement 'Bruker SMART'
_computing_data_collection 'Bruker SMART'
_computing_data_reduction 'Bruker SHELXTL'
_computing_molecular_graphics 'Bruker SHELXTL'
_computing_publication_material 'Bruker SHELXTL'
_computing_structure_refinement 'SHELXL-97 (Sheldrick, 1997)'
_computing_structure_solution 'SHELXS-97 (Sheldrick, 1990)'
_diffrn_ambient_temperature 293(2)
_diffrn_measured_fraction_theta_full 0.999
_diffrn_measured_fraction_theta_max 0.999
_diffrn_measurement_device_type 'CCD area detector'
_diffrn_measurement_method 'phi and omega scans'
_diffrn_radiation_monochromator graphite
_diffrn_radiation_source 'fine-focus sealed tube'
_diffrn_radiation_type MoK\a
_diffrn_radiation_wavelength 0.71073
_diffrn_reflns_av_R_equivalents 0.1919
_diffrn_reflns_av_sigmaI/netI 0.1273
_diffrn_reflns_limit_h_max 7
_diffrn_reflns_limit_h_min -7
_diffrn_reflns_limit_k_max 16
_diffrn_reflns_limit_k_min -14
_diffrn_reflns_limit_l_max 27
_diffrn_reflns_limit_l_min -31
_diffrn_reflns_number 10890
_diffrn_reflns_theta_full 25.49
_diffrn_reflns_theta_max 25.49
_diffrn_reflns_theta_min 2.75
_exptl_absorpt_coefficient_mu 7.267
_exptl_absorpt_correction_T_max 1.0000
_exptl_absorpt_correction_T_min 0.2448
_exptl_absorpt_correction_type empirical
_exptl_absorpt_process_details sadabs
_exptl_crystal_colour colorless
_exptl_crystal_density_diffrn 1.903
_exptl_crystal_density_method 'not measured'
_exptl_crystal_description prismatic
_exptl_crystal_F_000 1232
_exptl_crystal_size_max 0.341
_exptl_crystal_size_mid 0.261
_exptl_crystal_size_min 0.157
_refine_diff_density_max 1.574
_refine_diff_density_min -1.169
_refine_diff_density_rms 0.282
_refine_ls_abs_structure_details 'Flack H D (1983), Acta Cryst. A39, 876-881'
_refine_ls_abs_structure_Flack -10(10)
_refine_ls_extinction_coef 0.0025(7)
_refine_ls_extinction_expression Fc^*^=kFc[1+0.001xFc^2^\l^3^/sin(2\q)]^-1/4^
_refine_ls_extinction_method SHELXL
_refine_ls_goodness_of_fit_ref 0.906
_refine_ls_hydrogen_treatment constr
_refine_ls_matrix_type full
_refine_ls_number_parameters 254
_refine_ls_number_reflns 2117
_refine_ls_number_restraints 12
_refine_ls_restrained_S_all 0.910
_refine_ls_R_factor_all 0.1267
_refine_ls_R_factor_gt 0.0928
_refine_ls_shift/su_max 0.001
_refine_ls_shift/su_mean 0.000
_refine_ls_structure_factor_coef Fsqd
_refine_ls_weighting_details 'calc w=1/[\s^2^(Fo^2^)+(0.1311P)^2^+0.0000P] where P=(Fo^2^+2Fc^2^)/3'
_refine_ls_weighting_scheme calc
_refine_ls_wR_factor_gt 0.2064
_refine_ls_wR_factor_ref 0.2254
_reflns_number_gt 1173
_reflns_number_total 2117
_reflns_threshold_expression >2sigma(I)
_cod_data_source_file b804932g.txt
_cod_data_source_block cd2823
_cod_depositor_comments
;
The following automatic conversions were performed:
'_symmetry_cell_setting' value 'Orthorhombic' changed to 'orthorhombic'
according to '/home/saulius/struct/CIF-dictionaries/cif_core.dic'
dictionary named 'cif_core.dic' version 2.4.1 from 2010-06-29.

Automatic conversion script
Id: cif_fix_enum 1527 2010-12-29 10:47:43Z saulius 
;
_cod_original_sg_symbol_H-M Pna2(1)
_cod_database_code 7103168

loop_
_symmetry_equiv_pos_as_xyz
'x, y, z'
'-x, -y, z+1/2'
'x+1/2, -y+1/2, z'
'-x+1/2, y+1/2, z+1/2'

loop_
_atom_site_label
_atom_site_type_symbol
_atom_site_fract_x
_atom_site_fract_y
_atom_site_fract_z
_atom_site_U_iso_or_equiv
_atom_site_adp_type
_atom_site_occupancy
_atom_site_symmetry_multiplicity
_atom_site_calc_flag
_atom_site_refinement_flags
_atom_site_disorder_assembly
_atom_site_disorder_group
Br1 Br 1.1144(5) 0.65727(19) -0.15836(9) 0.0793(10) Uani 1 1 d . . .
Br2 Br 1.0909(5) 0.35012(15) 0.10702(9) 0.0655(9) Uani 1 1 d . . .
Br3 Br 0.3735(5) 0.35584(19) 0.98152(9) 0.0751(10) Uani 1 1 d . . .
Br4 Br 0.4015(5) 0.64811(15) 0.71705(8) 0.0659(9) Uani 1 1 d . . .
O1 O 0.825(3) 0.6648(9) 0.0887(7) 0.070(5) Uani 1 1 d . . .
O2 O 0.681(3) 0.3295(10) 0.7314(7) 0.067(5) Uani 1 1 d . . .
C1 C 0.626(4) 0.6375(15) 0.1148(11) 0.063(7) Uani 1 1 d . . .
H1A H 0.4997 0.6689 0.0996 0.075 Uiso 1 1 calc R . .
H1B H 0.6335 0.6550 0.1504 0.075 Uiso 1 1 calc R . .
C2 C 0.611(3) 0.5326(12) 0.1089(8) 0.048(5) Uani 1 1 d . . .
H2 H 0.4997 0.4934 0.1214 0.057 Uiso 1 1 calc R . .
C3 C 0.791(3) 0.5021(12) 0.0817(6) 0.046(5) Uani 1 1 d . . .
C4 C 0.937(3) 0.5859(10) 0.0673(9) 0.049(6) Uani 1 1 d . . .
H4 H 1.0782 0.5786 0.0845 0.059 Uiso 1 1 calc R . .
C5 C 0.977(2) 0.5974(10) 0.0123(7) 0.033(4) Uani 1 1 d D . .
C6 C 1.173(3) 0.6335(16) -0.0045(7) 0.066(6) Uani 1 1 d D . .
H6 H 1.2815 0.6444 0.0198 0.079 Uiso 1 1 calc R . .
C7 C 1.222(3) 0.6542(14) -0.0526(7) 0.074(7) Uani 1 1 d D . .
H7 H 1.3571 0.6797 -0.0622 0.088 Uiso 1 1 calc R . .
C8 C 1.057(3) 0.6349(13) -0.0873(5) 0.043(5) Uani 1 1 d D . .
C9 C 0.848(3) 0.6046(19) -0.0731(8) 0.080(8) Uani 1 1 d D . .
H9 H 0.7367 0.5967 -0.0969 0.097 Uiso 1 1 calc R . .
C10 C 0.815(4) 0.587(2) -0.0223(7) 0.086(8) Uani 1 1 d D . .
H10 H 0.6766 0.5669 -0.0114 0.104 Uiso 1 1 calc R . .
C11 C 0.837(3) 0.4005(12) 0.0670(10) 0.064(7) Uani 1 1 d . . .
H11A H 0.8708 0.3974 0.0310 0.077 Uiso 1 1 calc R . .
H11B H 0.7088 0.3610 0.0733 0.077 Uiso 1 1 calc R . .
C12 C 0.871(4) 0.3655(18) 0.7074(13) 0.074(8) Uani 1 1 d . . .
H12A H 0.8678 0.3510 0.6714 0.089 Uiso 1 1 calc R . .
H12B H 1.0012 0.3366 0.7221 0.089 Uiso 1 1 calc R . .
C13 C 0.871(4) 0.4716(16) 0.7158(8) 0.065(7) Uani 1 1 d . . .
H13 H 0.9804 0.5132 0.7047 0.078 Uiso 1 1 calc R . .
C14 C 0.705(3) 0.4974(12) 0.7396(8) 0.049(5) Uani 1 1 d . . .
C15 C 0.552(4) 0.4109(14) 0.7528(8) 0.055(6) Uani 1 1 d . . .
H15 H 0.4117 0.4172 0.7350 0.066 Uiso 1 1 calc R . .
C16 C 0.515(3) 0.3927(13) 0.8075(8) 0.058(6) Uani 1 1 d D . .
C17 C 0.317(3) 0.4178(16) 0.8287(8) 0.075(7) Uani 1 1 d D . .
H17 H 0.2111 0.4442 0.8073 0.090 Uiso 1 1 calc R . .
C18 C 0.264(3) 0.4072(15) 0.8780(7) 0.068(6) Uani 1 1 d D . .
H18 H 0.1240 0.4222 0.8896 0.081 Uiso 1 1 calc R . .
C19 C 0.426(3) 0.3729(15) 0.9118(10) 0.081(9) Uani 1 1 d D . .
C20 C 0.626(4) 0.3508(18) 0.8919(8) 0.089(9) Uani 1 1 d D . .
H20 H 0.7304 0.3203 0.9123 0.107 Uiso 1 1 calc R . .
C21 C 0.678(4) 0.373(3) 0.8420(8) 0.119(12) Uani 1 1 d D . .
H21 H 0.8242 0.3742 0.8318 0.143 Uiso 1 1 calc R . .
C22 C 0.650(4) 0.5979(14) 0.7572(8) 0.061(6) Uani 1 1 d . . .
H22A H 0.7769 0.6396 0.7528 0.073 Uiso 1 1 calc R . .
H22B H 0.6119 0.5971 0.7929 0.073 Uiso 1 1 calc R . .

loop_
_atom_site_aniso_label
_atom_site_aniso_U_11
_atom_site_aniso_U_22
_atom_site_aniso_U_33
_atom_site_aniso_U_23
_atom_site_aniso_U_13
_atom_site_aniso_U_12
Br1 0.075(2) 0.100(2) 0.063(2) 0.0149(14) 0.0060(15) -0.0072(13)
Br2 0.075(2) 0.0472(13) 0.074(2) 0.0005(11) -0.0123(17) 0.0149(10)
Br3 0.079(2) 0.0853(18) 0.0612(19) 0.0027(13) 0.0088(15) -0.0142(13)
Br4 0.073(2) 0.0557(15) 0.069(2) 0.0047(11) -0.0063(16) 0.0160(11)
O1 0.094(14) 0.040(8) 0.076(11) -0.006(7) 0.017(10) -0.004(8)
O2 0.085(13) 0.036(7) 0.081(11) -0.023(7) 0.024(10) -0.009(8)
C1 0.065(18) 0.063(13) 0.060(15) -0.001(11) 0.020(14) 0.018(12)
C2 0.045(13) 0.052(11) 0.046(12) 0.016(10) -0.005(10) 0.018(8)
C3 0.061(15) 0.040(11) 0.037(11) 0.008(9) -0.003(10) -0.009(10)
C4 0.048(13) 0.016(8) 0.084(16) -0.011(9) -0.006(11) 0.002(8)
C5 0.030(10) 0.016(8) 0.052(11) 0.008(7) 0.002(8) -0.002(7)
C6 0.028(9) 0.094(16) 0.074(14) 0.013(12) -0.003(9) -0.021(10)
C7 0.039(12) 0.088(16) 0.094(17) 0.023(13) 0.015(11) -0.018(11)
C8 0.040(12) 0.074(12) 0.014(7) 0.014(8) -0.001(7) -0.006(9)
C9 0.032(11) 0.14(2) 0.066(15) 0.029(15) -0.004(10) -0.025(13)
C10 0.079(18) 0.15(2) 0.034(12) -0.009(15) -0.006(12) 0.001(15)
C11 0.053(14) 0.029(10) 0.11(2) -0.005(11) 0.012(14) 0.000(9)
C12 0.044(15) 0.086(17) 0.09(2) 0.017(14) 0.007(15) -0.009(13)
C13 0.069(17) 0.073(15) 0.053(14) -0.009(12) 0.020(12) -0.035(12)
C14 0.031(11) 0.033(10) 0.082(15) 0.008(10) -0.011(11) -0.010(8)
C15 0.058(15) 0.060(13) 0.048(13) 0.019(10) -0.008(11) -0.027(11)
C16 0.042(14) 0.033(10) 0.100(18) -0.006(10) 0.009(13) -0.020(9)
C17 0.055(14) 0.087(16) 0.083(16) 0.014(13) -0.008(12) 0.003(12)
C18 0.046(13) 0.071(14) 0.085(16) 0.011(12) 0.015(11) -0.010(11)
C19 0.050(16) 0.039(10) 0.15(3) 0.011(14) 0.043(17) -0.003(10)
C20 0.058(17) 0.14(3) 0.069(15) 0.039(14) -0.022(12) 0.014(14)
C21 0.030(12) 0.26(4) 0.063(18) 0.03(2) 0.019(12) 0.014(17)
C22 0.065(16) 0.059(13) 0.059(14) -0.001(10) -0.034(12) -0.015(11)

loop_
_atom_type_symbol
_atom_type_description
_atom_type_scat_dispersion_real
_atom_type_scat_dispersion_imag
_atom_type_scat_source
C C 0.0033 0.0000 'International Tables Vol C Tables 4.2.6.8 and 6.1.1.4'
H H 0.0000 0.0000 'International Tables Vol C Tables 4.2.6.8 and 6.1.1.4'
O O 0.0106 0.0000 'International Tables Vol C Tables 4.2.6.8 and 6.1.1.4'
Br Br -0.2901 0.0000 'International Tables Vol C Tables 4.2.6.8 and 6.1.1.4'

loop_
_geom_angle_atom_site_label_1
_geom_angle_atom_site_label_2
_geom_angle_atom_site_label_3
_geom_angle
_geom_angle_site_symmetry_1
_geom_angle_site_symmetry_3
_geom_angle_publ_flag
C4 O1 C1 113.2(15) . . ?
C12 O2 C15 109.6(17) . . ?
O1 C1 C2 105.1(16) . . ?
O1 C1 H1A 110.7 . . ?
C2 C1 H1A 110.7 . . ?
O1 C1 H1B 110.7 . . ?
C2 C1 H1B 110.7 . . ?
H1A C1 H1B 108.8 . . ?
C3 C2 C1 108.1(17) . . ?
C3 C2 H2 125.9 . . ?
C1 C2 H2 125.9 . . ?
C2 C3 C11 125.2(17) . . ?
C2 C3 C4 111.3(16) . . ?
C11 C3 C4 123.5(17) . . ?
O1 C4 C5 112.9(15) . . ?
O1 C4 C3 102.3(18) . . ?
C5 C4 C3 115.3(15) . . ?
O1 C4 H4 108.6 . . ?
C5 C4 H4 108.6 . . ?
C3 C4 H4 108.6 . . ?
C10 C5 C6 117.5(18) . . ?
C10 C5 C4 121.8(16) . . ?
C6 C5 C4 120.0(17) . . ?
C7 C6 C5 125.4(18) . . ?
C7 C6 H6 117.3 . . ?
C5 C6 H6 117.3 . . ?
C6 C7 C8 115.0(16) . . ?
C6 C7 H7 122.5 . . ?
C8 C7 H7 122.5 . . ?
C7 C8 C9 123.1(16) . . ?
C7 C8 Br1 118.4(12) . . ?
C9 C8 Br1 118.4(12) . . ?
C10 C9 C8 117(2) . . ?
C10 C9 H9 121.6 . . ?
C8 C9 H9 121.6 . . ?
C5 C10 C9 122(2) . . ?
C5 C10 H10 119.1 . . ?
C9 C10 H10 119.1 . . ?
C3 C11 Br2 109.8(14) . . ?
C3 C11 H11A 109.7 . . ?
Br2 C11 H11A 109.7 . . ?
C3 C11 H11B 109.7 . . ?
Br2 C11 H11B 109.7 . . ?
H11A C11 H11B 108.2 . . ?
O2 C12 C13 106(2) . . ?
O2 C12 H12A 110.4 . . ?
C13 C12 H12A 110.4 . . ?
O2 C12 H12B 110.4 . . ?
C13 C12 H12B 110.4 . . ?
H12A C12 H12B 108.6 . . ?
C14 C13 C12 111.1(19) . . ?
C14 C13 H13 124.5 . . ?
C12 C13 H13 124.5 . . ?
C13 C14 C22 127(2) . . ?
C13 C14 C15 112.2(18) . . ?
C22 C14 C15 120.9(19) . . ?
C16 C15 O2 108.8(16) . . ?
C16 C15 C14 116.1(17) . . ?
O2 C15 C14 100.6(18) . . ?
C16 C15 H15 110.3 . . ?
O2 C15 H15 110.3 . . ?
C14 C15 H15 110.3 . . ?
C21 C16 C17 115(2) . . ?
C21 C16 C15 124.5(18) . . ?
C17 C16 C15 119.1(19) . . ?
C18 C17 C16 125(2) . . ?
C18 C17 H17 117.5 . . ?
C16 C17 H17 117.5 . . ?
C17 C18 C19 119(2) . . ?
C17 C18 H18 120.7 . . ?
C19 C18 H18 120.7 . . ?
C20 C19 C18 117(2) . . ?
C20 C19 Br3 119.9(18) . . ?
C18 C19 Br3 122.8(15) . . ?
C19 C20 C21 121(2) . . ?
C19 C20 H20 119.4 . . ?
C21 C20 H20 119.4 . . ?
C16 C21 C20 120(2) . . ?
C16 C21 H21 119.8 . . ?
C20 C21 H21 119.8 . . ?
C14 C22 Br4 109.3(12) . . ?
C14 C22 H22A 109.8 . . ?
Br4 C22 H22A 109.8 . . ?
C14 C22 H22B 109.8 . . ?
Br4 C22 H22B 109.8 . . ?
H22A C22 H22B 108.3 . . ?

loop_
_geom_bond_atom_site_label_1
_geom_bond_atom_site_label_2
_geom_bond_distance
_geom_bond_site_symmetry_2
_geom_bond_publ_flag
Br1 C8 1.926(14) . ?
Br2 C11 2.00(2) . ?
Br3 C19 1.88(3) . ?
Br4 C22 1.97(2) . ?
O1 C4 1.40(2) . ?
O1 C1 1.45(3) . ?
O2 C12 1.41(3) . ?
O2 C15 1.49(3) . ?
C1 C2 1.46(3) . ?
C1 H1A 0.9700 . ?
C1 H1B 0.9700 . ?
C2 C3 1.38(2) . ?
C2 H2 0.9300 . ?
C3 C11 1.49(2) . ?
C3 C4 1.51(2) . ?
C4 C5 1.47(3) . ?
C4 H4 0.9800 . ?
C5 C10 1.35(3) . ?
C5 C6 1.370(16) . ?
C6 C7 1.333(17) . ?
C6 H6 0.9300 . ?
C7 C8 1.385(17) . ?
C7 H7 0.9300 . ?
C8 C9 1.390(16) . ?
C9 C10 1.376(17) . ?
C9 H9 0.9300 . ?
C10 H10 0.9300 . ?
C11 H11A 0.9700 . ?
C11 H11B 0.9700 . ?
C12 C13 1.49(3) . ?
C12 H12A 0.9700 . ?
C12 H12B 0.9700 . ?
C13 C14 1.24(2) . ?
C13 H13 0.9300 . ?
C14 C22 1.50(3) . ?
C14 C15 1.55(2) . ?
C15 C16 1.48(3) . ?
C15 H15 0.9800 . ?
C16 C21 1.374(18) . ?
C16 C17 1.375(17) . ?
C17 C18 1.345(17) . ?
C17 H17 0.9300 . ?
C18 C19 1.409(18) . ?
C18 H18 0.9300 . ?
C19 C20 1.366(18) . ?
C20 C21 1.385(18) . ?
C20 H20 0.9300 . ?
C21 H21 0.9300 . ?
C22 H22A 0.9700 . ?
C22 H22B 0.9700 . ?

loop_
_geom_torsion_atom_site_label_1
_geom_torsion_atom_site_label_2
_geom_torsion_atom_site_label_3
_geom_torsion_atom_site_label_4
_geom_torsion
_geom_torsion_site_symmetry_1
_geom_torsion_site_symmetry_2
_geom_torsion_site_symmetry_3
_geom_torsion_site_symmetry_4
_geom_torsion_publ_flag
C4 O1 C1 C2 0(3) . . . . ?
O1 C1 C2 C3 1(2) . . . . ?
C1 C2 C3 C11 -179.2(19) . . . . ?
C1 C2 C3 C4 -1(2) . . . . ?
C1 O1 C4 C5 124.5(19) . . . . ?
C1 O1 C4 C3 0(2) . . . . ?
C2 C3 C4 O1 0(2) . . . . ?
C11 C3 C4 O1 179.0(18) . . . . ?
C2 C3 C4 C5 -122.5(16) . . . . ?
C11 C3 C4 C5 56(3) . . . . ?
O1 C4 C5 C10 -75(3) . . . . ?
C3 C4 C5 C10 42(3) . . . . ?
O1 C4 C5 C6 95(2) . . . . ?
C3 C4 C5 C6 -147.5(18) . . . . ?
C10 C5 C6 C7 -4(3) . . . . ?
C4 C5 C6 C7 -174(2) . . . . ?
C5 C6 C7 C8 -1(3) . . . . ?
C6 C7 C8 C9 6(3) . . . . ?
C6 C7 C8 Br1 -177.5(16) . . . . ?
C7 C8 C9 C10 -5(4) . . . . ?
Br1 C8 C9 C10 178(2) . . . . ?
C6 C5 C10 C9 5(3) . . . . ?
C4 C5 C10 C9 175(2) . . . . ?
C8 C9 C10 C5 -1(4) . . . . ?
C2 C3 C11 Br2 -109.4(18) . . . . ?
C4 C3 C11 Br2 72(2) . . . . ?
C15 O2 C12 C13 3(3) . . . . ?
O2 C12 C13 C14 -2(3) . . . . ?
C12 C13 C14 C22 177(2) . . . . ?
C12 C13 C14 C15 0(3) . . . . ?
C12 O2 C15 C16 -125(2) . . . . ?
C12 O2 C15 C14 -3(2) . . . . ?
C13 C14 C15 C16 119(2) . . . . ?
C22 C14 C15 C16 -59(3) . . . . ?
C13 C14 C15 O2 2(2) . . . . ?
C22 C14 C15 O2 -175.9(17) . . . . ?
O2 C15 C16 C21 53(3) . . . . ?
C14 C15 C16 C21 -59(3) . . . . ?
O2 C15 C16 C17 -142.2(19) . . . . ?
C14 C15 C16 C17 105(2) . . . . ?
C21 C16 C17 C18 -13(3) . . . . ?
C15 C16 C17 C18 -178(2) . . . . ?
C16 C17 C18 C19 4(4) . . . . ?
C17 C18 C19 C20 -1(3) . . . . ?
C17 C18 C19 Br3 179.5(18) . . . . ?
C18 C19 C20 C21 8(4) . . . . ?
Br3 C19 C20 C21 -173(2) . . . . ?
C17 C16 C21 C20 19(4) . . . . ?
C15 C16 C21 C20 -176(2) . . . . ?
C19 C20 C21 C16 -18(5) . . . . ?
C13 C14 C22 Br4 110(2) . . . . ?
C15 C14 C22 Br4 -73(2) . . . . ?
